data_7112903
loop_
_publ_author_name
'Dohi, Toshifumi'
'Takenaga, Naoko'
'Fukushima, Kei-Ichiro'
'Uchiyama, Teruyoshi'
'Kato, Daishi'
'Motoo, Shiro'
'Fujioka, Hiromichi'
'Kita, Yasuyuki'

_publ_section_title
;
 Designer \m-oxo-bridged hypervalent iodine(III) organocatalysts for
 greener oxidations.
;
_journal_issue 41
_journal_name_full 'Chemical communications (Cambridge, England)'
_journal_page_first 7697
_journal_page_last 7699
_journal_paper_doi 10.1039/c0cc03213a
_journal_volume 46
_journal_year 2010
_chemical_formula_moiety 'C20 H22 I2 O5 '
_chemical_formula_sum 'C20 H22 I2 O5'
_chemical_formula_weight 596.20
_space_group_IT_number 14
_symmetry_cell_setting monoclinic
_symmetry_Int_Tables_number 14
_symmetry_space_group_name_Hall '-P 2yn'
_symmetry_space_group_name_H-M 'P 1 21/n 1'
_cell_angle_alpha 90.0000
_cell_angle_beta 104.424(7)
_cell_angle_gamma 90.0000
_cell_formula_units_Z 4
_cell_length_a 9.9139(7)
_cell_length_b 10.7578(8)
_cell_length_c 20.8239(15)
_cell_measurement_reflns_used 2777
_cell_measurement_temperature 153.1
_cell_measurement_theta_max 66.9
_cell_measurement_theta_min 4.1
_cell_volume 2150.9(3)
_computing_cell_refinement 'PROCESS-AUTO (Rigaku, 1998)'
_computing_data_collection 'PROCESS-AUTO (Rigaku, 1998)'
_computing_data_reduction 'CrystalStructure (Rigaku & RAC 2007)'
_computing_molecular_graphics 'ORTEP (Johnson, 1976)'
_computing_publication_material 'CrystalStructure (Rigaku & RAC 2007)'
_computing_structure_refinement 'SHELXL97 (Sheldrick, 1997)'
_computing_structure_solution 'SIR2004 (Burla, 2005)'
_diffrn_ambient_temperature 153.1
_diffrn_detector_area_resol_mean 10.00
_diffrn_measured_fraction_theta_full 0.996
_diffrn_measured_fraction_theta_max 0.996
_diffrn_measurement_device_type 'Rigaku RAXIS-RAPID'
_diffrn_measurement_method \w
_diffrn_radiation_type 'Cu K\a'
_diffrn_radiation_wavelength 1.54187
_diffrn_reflns_av_R_equivalents 0.098
_diffrn_reflns_limit_h_max 11
_diffrn_reflns_limit_h_min -11
_diffrn_reflns_limit_k_max 12
_diffrn_reflns_limit_k_min -12
_diffrn_reflns_limit_l_max 24
_diffrn_reflns_limit_l_min -25
_diffrn_reflns_number 24378
_diffrn_reflns_theta_full 68.10
_diffrn_reflns_theta_max 68.10
_exptl_absorpt_coefficient_mu 23.192
_exptl_absorpt_correction_T_max 0.395
_exptl_absorpt_correction_T_min 0.270
_exptl_absorpt_correction_type multi-scan
_exptl_absorpt_process_details
;
Higashi, T. (1995). Program for Absorption Correction.
Rigaku Corporation, Tokyo, Japan.
;
_exptl_crystal_colour colorless
_exptl_crystal_density_diffrn 1.841
_exptl_crystal_density_method 'not measured'
_exptl_crystal_description needle
_exptl_crystal_F_000 1152.00
_exptl_crystal_size_max 0.13
_exptl_crystal_size_mid 0.04
_exptl_crystal_size_min 0.04
_refine_diff_density_max 2.34
_refine_diff_density_min -1.32
_refine_ls_extinction_method none
_refine_ls_goodness_of_fit_ref 1.082
_refine_ls_hydrogen_treatment constr
_refine_ls_number_parameters 250
_refine_ls_number_reflns 3905
_refine_ls_R_factor_gt 0.0447
_refine_ls_shift/su_max 0.0040
_refine_ls_structure_factor_coef Fsqd
_refine_ls_weighting_details 'w = 1/[\s^2^(Fo^2^)+(0.0437P)^2^+6.5609P] where P=(Fo^2^+2Fc^2^)/3'
_refine_ls_weighting_scheme calc
_refine_ls_wR_factor_ref 0.1159
_reflns_number_gt 3686
_reflns_number_total 3905
_reflns_threshold_expression F^2^>2.0\s(F^2^)
_cod_data_source_file c0cc03213a.txt
_cod_data_source_block '_RGK1792cfmlt'
_cod_original_formula_sum 'C20 H22 I2 O5 '
_cod_database_code 7112903

loop_
_symmetry_equiv_pos_site_id
_symmetry_equiv_pos_as_xyz
1 +X,+Y,+Z
2 1/2-X,1/2+Y,1/2-Z
3 -X,-Y,-Z
4 1/2+X,1/2-Y,1/2+Z

loop_
_atom_site_label
_atom_site_type_symbol
_atom_site_fract_x
_atom_site_fract_y
_atom_site_fract_z
_atom_site_U_iso_or_equiv
_atom_site_adp_type
_atom_site_occupancy
_atom_site_symmetry_multiplicity
_atom_site_calc_flag
_atom_site_refinement_flags
I1 I 0.64081(4) 0.79269(4) 0.487116(17) 0.03307(14) Uani 1.00 1 d .
I2 I 0.57550(4) 0.47612(3) 0.418505(18) 0.03029(14) Uani 1.00 1 d .
O1 O 0.5793(4) 0.6101(3) 0.48965(19) 0.0361(10) Uani 1.00 1 d .
O2 O 0.6875(5) 0.9850(4) 0.4611(2) 0.0470(11) Uani 1.00 1 d .
O3 O 0.8531(6) 0.9811(5) 0.5551(2) 0.0600(14) Uani 1.00 1 d .
O4 O 0.6064(4) 0.3368(4) 0.3444(2) 0.0380(10) Uani 1.00 1 d .
O5 O 0.4186(4) 0.2555(4) 0.3696(2) 0.0448(11) Uani 1.00 1 d .
C1 C 0.5277(6) 0.7984(5) 0.3872(2) 0.0261(12) Uani 1.00 1 d .
C2 C 0.4010(6) 0.8624(5) 0.3716(2) 0.0333(13) Uani 1.00 1 d .
C3 C 0.3248(6) 0.8672(5) 0.3064(3) 0.0346(13) Uani 1.00 1 d .
C4 C 0.3784(6) 0.8064(5) 0.2584(3) 0.0318(13) Uani 1.00 1 d .
C5 C 0.5059(6) 0.7448(5) 0.2736(2) 0.0272(12) Uani 1.00 1 d .
C6 C 0.5850(5) 0.7413(5) 0.3405(2) 0.0259(11) Uani 1.00 1 d .
C7 C 0.7252(6) 0.6808(5) 0.3600(2) 0.0259(12) Uani 1.00 1 d .
C8 C 0.8430(6) 0.7406(5) 0.3489(2) 0.0286(12) Uani 1.00 1 d .
C9 C 0.9708(6) 0.6795(6) 0.3664(3) 0.0341(13) Uani 1.00 1 d .
C10 C 0.9875(6) 0.5591(6) 0.3930(2) 0.0352(14) Uani 1.00 1 d .
C11 C 0.8712(6) 0.5005(6) 0.4060(3) 0.0343(14) Uani 1.00 1 d .
C12 C 0.7433(5) 0.5625(5) 0.3900(2) 0.0258(11) Uani 1.00 1 d .
C13 C 0.1920(6) 0.9415(6) 0.2873(3) 0.0434(16) Uani 1.00 1 d .
C14 C 0.5619(7) 0.6875(5) 0.2190(3) 0.0366(14) Uani 1.00 1 d .
C15 C 0.8355(7) 0.8716(5) 0.3221(3) 0.0398(15) Uani 1.00 1 d .
C16 C 1.1284(7) 0.4958(7) 0.4090(3) 0.0499(18) Uani 1.00 1 d .
C17 C 0.7977(8) 1.0320(6) 0.5025(3) 0.0449(17) Uani 1.00 1 d .
C18 C 0.8486(10) 1.1543(7) 0.4820(4) 0.067(2) Uani 1.00 1 d .
C19 C 0.5144(6) 0.2477(6) 0.3416(2) 0.0366(14) Uani 1.00 1 d .
C20 C 0.5334(8) 0.1345(6) 0.3022(3) 0.0525(19) Uani 1.00 1 d .
H2 H 0.3678 0.9021 0.4054 0.040 Uiso 1.00 1 c R
H4 H 0.3252 0.8073 0.2136 0.038 Uiso 1.00 1 c R
H9 H 1.0507 0.7215 0.3600 0.041 Uiso 1.00 1 c R
H11 H 0.8790 0.4200 0.4253 0.041 Uiso 1.00 1 c R
H13A H 0.1127 0.8851 0.2726 0.052 Uiso 1.00 1 c R
H13B H 0.1963 0.9988 0.2513 0.052 Uiso 1.00 1 c R
H13C H 0.1806 0.9891 0.3258 0.052 Uiso 1.00 1 c R
H14A H 0.6288 0.7446 0.2071 0.044 Uiso 1.00 1 c R
H14B H 0.4848 0.6722 0.1801 0.044 Uiso 1.00 1 c R
H14C H 0.6083 0.6088 0.2346 0.044 Uiso 1.00 1 c R
H15A H 0.8337 0.8692 0.2749 0.048 Uiso 1.00 1 c R
H15B H 0.9172 0.9185 0.3462 0.048 Uiso 1.00 1 c R
H15C H 0.7507 0.9119 0.3279 0.048 Uiso 1.00 1 c R
H16A H 1.1685 0.5013 0.3705 0.060 Uiso 1.00 1 c R
H16B H 1.1174 0.4083 0.4197 0.060 Uiso 1.00 1 c R
H16C H 1.1904 0.5370 0.4471 0.060 Uiso 1.00 1 c R
H18A H 0.8836 1.1419 0.4424 0.080 Uiso 1.00 1 c R
H18B H 0.9237 1.1864 0.5181 0.080 Uiso 1.00 1 c R
H18C H 0.7715 1.2140 0.4721 0.080 Uiso 1.00 1 c R
H20A H 0.6091 0.1493 0.2805 0.063 Uiso 1.00 1 c R
H20B H 0.4470 0.1178 0.2684 0.063 Uiso 1.00 1 c R
H20C H 0.5564 0.0628 0.3319 0.063 Uiso 1.00 1 c R

loop_
_atom_site_aniso_label
_atom_site_aniso_U_11
_atom_site_aniso_U_22
_atom_site_aniso_U_33
_atom_site_aniso_U_12
_atom_site_aniso_U_13
_atom_site_aniso_U_23
I1 0.0479(2) 0.0320(2) 0.0223(2) 0.00222(16) 0.01449(19) 0.00061(15)
I2 0.0388(2) 0.0300(2) 0.0266(2) -0.00037(15) 0.01675(18) 0.00443(15)
O1 0.060(2) 0.025(2) 0.032(2) -0.0038(19) 0.027(2) -0.0033(18)
O2 0.059(3) 0.039(2) 0.041(2) -0.009(2) 0.008(2) 0.002(2)
O3 0.076(3) 0.064(3) 0.036(3) -0.009(2) 0.006(2) 0.001(2)
O4 0.048(2) 0.039(2) 0.032(2) -0.005(2) 0.019(2) -0.000(2)
O5 0.051(2) 0.053(2) 0.035(2) -0.008(2) 0.020(2) -0.000(2)
C1 0.032(3) 0.030(3) 0.017(2) -0.002(2) 0.009(2) 0.003(2)
C2 0.041(3) 0.037(3) 0.028(3) 0.004(2) 0.020(2) 0.002(2)
C3 0.030(3) 0.035(3) 0.041(3) -0.001(2) 0.015(2) 0.003(2)
C4 0.035(3) 0.034(3) 0.026(3) -0.005(2) 0.006(2) 0.003(2)
C5 0.038(3) 0.023(2) 0.025(2) -0.008(2) 0.015(2) -0.001(2)
C6 0.032(2) 0.024(2) 0.024(2) -0.005(2) 0.011(2) 0.005(2)
C7 0.035(3) 0.028(2) 0.018(2) 0.000(2) 0.012(2) -0.004(2)
C8 0.034(3) 0.031(3) 0.023(2) -0.001(2) 0.011(2) -0.002(2)
C9 0.036(3) 0.040(3) 0.031(3) -0.002(2) 0.016(2) -0.007(2)
C10 0.037(3) 0.046(3) 0.024(3) 0.011(2) 0.011(2) 0.001(2)
C11 0.043(3) 0.035(3) 0.025(3) 0.010(2) 0.009(2) 0.005(2)
C12 0.034(3) 0.027(2) 0.019(2) 0.000(2) 0.011(2) -0.001(2)
C13 0.035(3) 0.047(4) 0.049(4) 0.009(3) 0.012(3) 0.007(3)
C14 0.048(3) 0.037(3) 0.026(3) 0.005(2) 0.013(2) -0.005(2)
C15 0.046(3) 0.038(3) 0.042(3) -0.006(3) 0.021(3) 0.009(3)
C16 0.037(3) 0.068(5) 0.044(4) 0.014(3) 0.011(3) -0.002(3)
C17 0.068(4) 0.039(4) 0.032(3) -0.002(3) 0.021(3) -0.008(3)
C18 0.098(6) 0.046(4) 0.054(5) -0.014(4) 0.015(4) -0.004(4)
C19 0.050(3) 0.041(3) 0.021(3) -0.005(3) 0.012(2) 0.005(2)
C20 0.075(5) 0.047(4) 0.041(4) -0.016(3) 0.025(3) -0.002(3)

loop_
_atom_type_symbol
_atom_type_description
_atom_type_scat_dispersion_real
_atom_type_scat_dispersion_imag
_atom_type_scat_source
C C 0.018 0.009
;
International Tables for Crystallography
(1992, Vol. C, Tables 4.2.6.8 and 6.1.1.4)
;
H H 0.000 0.000
;
International Tables for Crystallography
(1992, Vol. C, Table 6.1.1.4)
;
I I -0.326 6.836
;
International Tables for Crystallography
(1992, Vol. C, Tables 4.2.6.8 and 6.1.1.4)
;
O O 0.049 0.032
;
International Tables for Crystallography
(1992, Vol. C, Tables 4.2.6.8 and 6.1.1.4)
;

loop_
_geom_angle_atom_site_label_1
_geom_angle_atom_site_label_2
_geom_angle_atom_site_label_3
_geom_angle
_geom_angle_publ_flag
O1 I1 O2 167.66(15) yes
O1 I1 C1 87.99(18) yes
O2 I1 C1 79.85(19) yes
O1 I2 O4 171.18(17) yes
O1 I2 C12 91.1(2) yes
O4 I2 C12 81.25(19) yes
I1 O1 I2 126.9(2) yes
I1 O2 C17 112.9(4) yes
I2 O4 C19 108.0(4) yes
I1 C1 C2 118.1(4) yes
I1 C1 C6 118.1(3) yes
C2 C1 C6 123.9(4) yes
C1 C2 C3 119.1(5) yes
C2 C3 C4 118.1(5) yes
C2 C3 C13 120.5(6) yes
C4 C3 C13 121.4(5) yes
C3 C4 C5 122.9(5) yes
C4 C5 C6 118.9(5) yes
C4 C5 C14 120.3(4) yes
C6 C5 C14 120.7(5) yes
C1 C6 C5 117.0(5) yes
C1 C6 C7 121.2(4) yes
C5 C6 C7 121.7(5) yes
C6 C7 C8 120.8(5) yes
C6 C7 C12 121.3(5) yes
C8 C7 C12 117.9(5) yes
C7 C8 C9 118.8(5) yes
C7 C8 C15 121.5(5) yes
C9 C8 C15 119.7(5) yes
C8 C9 C10 123.3(6) yes
C9 C10 C11 118.1(5) yes
C9 C10 C16 120.9(6) yes
C11 C10 C16 121.0(6) yes
C10 C11 C12 118.8(5) yes
I2 C12 C7 119.9(4) yes
I2 C12 C11 117.0(4) yes
C7 C12 C11 123.0(5) yes
O2 C17 O3 121.9(6) yes
O2 C17 C18 115.6(5) yes
O3 C17 C18 122.4(6) yes
O4 C19 O5 122.4(6) yes
O4 C19 C20 115.8(6) yes
O5 C19 C20 121.9(6) yes
C1 C2 H2 120.4 no
C3 C2 H2 120.4 no
C3 C4 H4 118.5 no
C5 C4 H4 118.6 no
C8 C9 H9 118.3 no
C10 C9 H9 118.3 no

loop_
_geom_bond_atom_site_label_1
_geom_bond_atom_site_label_2
_geom_bond_distance
_geom_bond_publ_flag
I1 O1 2.062(4) yes
I1 O2 2.216(4) yes
I1 C1 2.104(5) yes
I2 O1 2.060(4) yes
I2 O4 2.226(4) yes
I2 C12 2.115(6) yes
O2 C17 1.313(8) yes
O3 C17 1.224(8) yes
O4 C19 1.314(8) yes
O5 C19 1.236(8) yes
C1 C2 1.398(8) yes
C1 C6 1.385(8) yes
C2 C3 1.381(8) yes
C3 C4 1.405(9) yes
C3 C13 1.507(8) yes
C4 C5 1.392(8) yes
C5 C6 1.419(7) yes
C5 C14 1.514(9) yes
C6 C7 1.496(7) yes
C7 C8 1.402(8) yes
C7 C12 1.410(7) yes
C8 C9 1.393(8) yes
C8 C15 1.510(8) yes
C9 C10 1.402(9) yes
C10 C11 1.398(9) yes
C10 C16 1.514(9) yes
C11 C12 1.397(8) yes
C17 C18 1.509(11) yes
C19 C20 1.506(10) yes
